data_2225873
loop_
_publ_author_name
'Cui, Jiang-Dong'
'Zhong, Kai-Long'
'Liu, Yan-Yun'

_publ_section_title
;
 Bis(1,10-phenanthroline-\k^2^<i>N</i>,<i>N</i>')(sulfato-\k^2^<i>O</i>,<i>O</i>')zinc(II)
 propane-1,3-diol solvate
;
_journal_coeditor_code HB5408
_journal_issue 5
_journal_name_full 'Acta Crystallographica Section E'
_journal_page_first m564
_journal_paper_doi 10.1107/S1600536810014194
_journal_volume 66
_journal_year 2010
_chemical_formula_iupac '[Zn (S O4) (C12 H8 N2)2], C3 H8 O2'
_chemical_formula_moiety 'C24 H16 N4 O4 S Zn, C3 H8 O2'
_chemical_formula_sum 'C27 H24 N4 O6 S Zn'
_chemical_formula_weight 597.96
_chemical_name_systematic
;
Bis(1,10-phenanthroline-\k^2^<i>N</i>,<i>N</i>')(sulfato-
\k^2^<i>O</i>,<i>O</i>')zinc(II) propane-1,3-diol solvate
;
_space_group_IT_number 15
_symmetry_cell_setting monoclinic
_symmetry_space_group_name_Hall '-C 2yc'
_symmetry_space_group_name_H-M 'C 1 2/c 1'
_atom_sites_solution_hydrogens geom
_atom_sites_solution_primary direct
_atom_sites_solution_secondary difmap
_audit_creation_method SHELXL-97
_cell_angle_alpha 90.00
_cell_angle_beta 121.78(3)
_cell_angle_gamma 90.00
_cell_formula_units_Z 4
_cell_length_a 18.330(4)
_cell_length_b 12.406(3)
_cell_length_c 13.215(3)
_cell_measurement_reflns_used 4259
_cell_measurement_temperature 223.15
_cell_measurement_theta_max 27.5126
_cell_measurement_theta_min 3.1625
_cell_volume 2554.6(13)
_computing_cell_refinement 'CrystalClear (Rigaku, 2007)'
_computing_data_collection 'CrystalClear (Rigaku, 2007)'
_computing_data_reduction 'CrystalClear (Rigaku, 2007)'
_computing_molecular_graphics 'XP in SHELXTL (Sheldrick, 2008)'
_computing_publication_material 'SHELXTL (Sheldrick, 2008)'
_computing_structure_refinement 'SHELXL97 (Sheldrick, 2008)'
_computing_structure_solution 'SHELXS97 (Sheldrick, 2008)'
_diffrn_ambient_temperature 223.15
_diffrn_detector_area_resol_mean 28.5714
_diffrn_measured_fraction_theta_full 0.996
_diffrn_measured_fraction_theta_max 0.996
_diffrn_measurement_device_type 'Rigaku Mercury CCD'
_diffrn_measurement_method '\w scans'
_diffrn_radiation_monochromator 'Graphite Monochromator'
_diffrn_radiation_source 'fine-focus sealed tube'
_diffrn_radiation_type MoK\a
_diffrn_radiation_wavelength 0.71073
_diffrn_reflns_av_R_equivalents 0.0390
_diffrn_reflns_av_sigmaI/netI 0.0396
_diffrn_reflns_limit_h_max 15
_diffrn_reflns_limit_h_min -21
_diffrn_reflns_limit_k_max 13
_diffrn_reflns_limit_k_min -14
_diffrn_reflns_limit_l_max 15
_diffrn_reflns_limit_l_min -14
_diffrn_reflns_number 7464
_diffrn_reflns_theta_full 25.00
_diffrn_reflns_theta_max 25.00
_diffrn_reflns_theta_min 3.16
_diffrn_standards_number 0
_exptl_absorpt_coefficient_mu 1.095
_exptl_absorpt_correction_T_max 1.000
_exptl_absorpt_correction_T_min 0.7897
_exptl_absorpt_correction_type multi-scan
_exptl_absorpt_process_details '(REQAB; Jacobson, 1998)'
_exptl_crystal_colour Colourless
_exptl_crystal_density_diffrn 1.555
_exptl_crystal_density_method 'not measured'
_exptl_crystal_description Block
_exptl_crystal_F_000 1232
_exptl_crystal_size_max 0.25
_exptl_crystal_size_mid 0.20
_exptl_crystal_size_min 0.12
_refine_diff_density_max 0.625
_refine_diff_density_min -0.341
_refine_ls_extinction_coef 0.0021(4)
_refine_ls_extinction_expression Fc^*^=kFc[1+0.001xFc^2^\l^3^/sin(2\q)]^-1/4^
_refine_ls_extinction_method 'SHELXL97 (Sheldrick, 2008)'
_refine_ls_goodness_of_fit_ref 1.084
_refine_ls_hydrogen_treatment constr
_refine_ls_matrix_type full
_refine_ls_number_parameters 179
_refine_ls_number_reflns 2241
_refine_ls_number_restraints 0
_refine_ls_restrained_S_all 1.084
_refine_ls_R_factor_all 0.0541
_refine_ls_R_factor_gt 0.0442
_refine_ls_shift/su_max 0.000
_refine_ls_shift/su_mean 0.000
_refine_ls_structure_factor_coef Fsqd
_refine_ls_weighting_details 'calc w=1/[\s^2^(Fo^2^)+(0.0559P)^2^+1.7701P] where P=(Fo^2^+2Fc^2^)/3'
_refine_ls_weighting_scheme calc
_refine_ls_wR_factor_gt 0.0988
_refine_ls_wR_factor_ref 0.1038
_reflns_number_gt 1932
_reflns_number_total 2241
_reflns_threshold_expression I>2\s(I)
_cod_data_source_file hb5408.cif
_cod_data_source_block I
_cod_depositor_comments
;
The following automatic conversions were performed:
'_exptl_absorpt_correction_type' value 'Multi-scan' changed to
'multi-scan' according to
'/home/saulius/struct/CIF-dictionaries/cif_core.dic' dictionary named
'cif_core.dic' version 2.4.1 from 2010-06-29.

Automatic conversion script
Id: cif_fix_enum 1527 2010-12-29 10:47:43Z saulius 
;
_cod_original_sg_symbol_H-M 'C 2/c'
_cod_database_code 2225873
_cod_database_fobs_code 2225873

loop_
_symmetry_equiv_pos_as_xyz
'x, y, z'
'-x, y, -z+1/2'
'x+1/2, y+1/2, z'
'-x+1/2, y+1/2, -z+1/2'
'-x, -y, -z'
'x, -y, z-1/2'
'-x+1/2, -y+1/2, -z'
'x+1/2, -y+1/2, z-1/2'

loop_
_atom_site_type_symbol
_atom_site_label
_atom_site_fract_x
_atom_site_fract_y
_atom_site_fract_z
_atom_site_U_iso_or_equiv
_atom_site_adp_type
_atom_site_calc_flag
_atom_site_refinement_flags
_atom_site_occupancy
_atom_site_disorder_assembly
_atom_site_disorder_group
Zn Zn1 0.0000 0.31613(4) 0.2500 0.0275(2) Uani d S 1 . .
S S1 0.0000 0.53713(8) 0.2500 0.0261(3) Uani d S 1 . .
O O2 0.05644(17) 0.6038(2) 0.2306(2) 0.0501(7) Uani d . 1 . .
O O1 0.05155(15) 0.46343(17) 0.35278(18) 0.0386(6) Uani d . 1 . .
N N1 0.08295(17) 0.29637(19) 0.1822(2) 0.0279(6) Uani d . 1 . .
N N2 0.09735(17) 0.21096(19) 0.3797(2) 0.0271(6) Uani d . 1 . .
C C9 0.1742(2) 0.1058(3) 0.5575(3) 0.0365(8) Uani d . 1 . .
H H9A 0.1784 0.0812 0.6268 0.044 Uiso calc R 1 . .
C C5 0.2775(2) 0.1280(3) 0.2899(3) 0.0354(8) Uani d . 1 . .
H H5A 0.3165 0.1084 0.2684 0.042 Uiso calc R 1 . .
C C1 0.0755(2) 0.3403(3) 0.0849(3) 0.0347(8) Uani d . 1 . .
H H1A 0.0310 0.3887 0.0408 0.042 Uiso calc R 1 . .
C C7 0.2267(2) 0.1149(2) 0.4258(2) 0.0287(7) Uani d . 1 . .
C C2 0.1314(2) 0.3164(3) 0.0470(3) 0.0370(8) Uani d . 1 . .
H H2A 0.1238 0.3479 -0.0218 0.044 Uiso calc R 1 . .
C C4 0.2084(2) 0.1990(2) 0.2154(3) 0.0302(7) Uani d . 1 . .
C C3 0.1975(2) 0.2465(3) 0.1113(3) 0.0374(8) Uani d . 1 . .
H H3A 0.2353 0.2301 0.0867 0.045 Uiso calc R 1 . .
C C6 0.2869(2) 0.0887(3) 0.3919(3) 0.0348(8) Uani d . 1 . .
H H6A 0.3331 0.0440 0.4405 0.042 Uiso calc R 1 . .
C C8 0.2340(2) 0.0767(2) 0.5317(3) 0.0336(8) Uani d . 1 . .
H H8A 0.2794 0.0321 0.5831 0.040 Uiso calc R 1 . .
C C12 0.14832(19) 0.2268(2) 0.2462(2) 0.0249(6) Uani d . 1 . .
C C10 0.1065(2) 0.1729(3) 0.4796(3) 0.0325(7) Uani d . 1 . .
H H10A 0.0660 0.1918 0.4985 0.039 Uiso calc R 1 . .
C C11 0.15675(19) 0.1826(2) 0.3525(2) 0.0246(6) Uani d . 1 . .
O O3 0.0629(3) 0.8156(2) 0.1807(3) 0.0736(10) Uani d . 1 . .
H H3B 0.0462 0.7553 0.1845 0.110 Uiso calc R 1 . .
C C14 0.0000 0.9448(4) 0.2500 0.0615(17) Uani d S 1 . .
C C13 0.0766(4) 0.8753(4) 0.2756(5) 0.0860(17) Uani d . 1 . .
H H13A 0.1258 0.9217 0.3005 0.103 Uiso calc R 1 . .
H H13B 0.0905 0.8272 0.3412 0.103 Uiso calc R 1 . .
H H14B -0.0159 0.9906 0.1817 0.103 Uiso d R 1 . .

loop_
_atom_site_aniso_label
_atom_site_aniso_U_11
_atom_site_aniso_U_22
_atom_site_aniso_U_33
_atom_site_aniso_U_12
_atom_site_aniso_U_13
_atom_site_aniso_U_23
Zn1 0.0250(3) 0.0253(3) 0.0328(3) 0.000 0.0157(2) 0.000
S1 0.0229(6) 0.0234(5) 0.0330(6) 0.000 0.0153(5) 0.000
O2 0.0474(16) 0.0435(14) 0.0763(18) -0.0092(13) 0.0442(14) 0.0034(13)
O1 0.0360(14) 0.0343(12) 0.0306(12) 0.0007(11) 0.0073(10) 0.0020(9)
N1 0.0247(14) 0.0276(13) 0.0297(13) 0.0026(11) 0.0133(11) 0.0027(10)
N2 0.0284(15) 0.0251(13) 0.0289(13) -0.0018(11) 0.0160(11) -0.0031(10)
C9 0.045(2) 0.0368(18) 0.0274(16) 0.0002(16) 0.0188(15) 0.0027(13)
C5 0.0276(18) 0.0409(19) 0.0379(17) 0.0037(15) 0.0175(14) -0.0052(14)
C1 0.0340(19) 0.0337(18) 0.0326(17) -0.0015(15) 0.0150(14) 0.0038(13)
C7 0.0282(17) 0.0241(15) 0.0268(15) -0.0022(14) 0.0096(13) -0.0039(12)
C2 0.044(2) 0.0414(18) 0.0292(16) -0.0030(17) 0.0218(15) 0.0013(14)
C4 0.0275(17) 0.0332(17) 0.0303(16) -0.0019(14) 0.0155(14) -0.0057(12)
C3 0.037(2) 0.047(2) 0.0347(17) -0.0002(17) 0.0231(15) -0.0012(15)
C6 0.0260(17) 0.0337(17) 0.0347(17) 0.0062(15) 0.0091(14) -0.0053(13)
C8 0.0318(18) 0.0299(17) 0.0280(16) 0.0039(15) 0.0080(14) 0.0048(12)
C12 0.0239(16) 0.0236(14) 0.0245(14) -0.0060(13) 0.0110(12) -0.0051(12)
C10 0.0377(19) 0.0332(17) 0.0318(16) -0.0006(15) 0.0219(15) -0.0003(13)
C11 0.0258(16) 0.0211(14) 0.0254(14) -0.0021(13) 0.0124(12) -0.0042(11)
O3 0.122(3) 0.0507(17) 0.089(2) -0.0088(18) 0.084(2) -0.0004(16)
C14 0.092(5) 0.032(3) 0.070(4) 0.000 0.049(4) 0.000
C13 0.084(4) 0.086(4) 0.084(3) -0.031(3) 0.041(3) -0.005(3)

loop_
_atom_type_symbol
_atom_type_description
_atom_type_scat_dispersion_real
_atom_type_scat_dispersion_imag
_atom_type_scat_source
C C 0.0033 0.0016 'International Tables Vol C Tables 4.2.6.8 and 6.1.1.4'
H H 0.0000 0.0000 'International Tables Vol C Tables 4.2.6.8 and 6.1.1.4'
N N 0.0061 0.0033 'International Tables Vol C Tables 4.2.6.8 and 6.1.1.4'
O O 0.0106 0.0060 'International Tables Vol C Tables 4.2.6.8 and 6.1.1.4'
S S 0.1246 0.1234 'International Tables Vol C Tables 4.2.6.8 and 6.1.1.4'
Zn Zn 0.2839 1.4301 'International Tables Vol C Tables 4.2.6.8 and 6.1.1.4'

loop_
_geom_angle_atom_site_label_1
_geom_angle_atom_site_label_2
_geom_angle_atom_site_label_3
_geom_angle_site_symmetry_1
_geom_angle_site_symmetry_3
_geom_angle
_geom_angle_publ_flag
N2 Zn1 N2 2 . 105.08(13) ?
N2 Zn1 N1 2 . 94.08(10) ?
N2 Zn1 N1 . . 77.87(10) y
N2 Zn1 N1 2 2 77.87(10) ?
N2 Zn1 N1 . 2 94.08(10) ?
N1 Zn1 N1 . 2 166.89(13) ?
N2 Zn1 O1 2 . 156.26(9) ?
N2 Zn1 O1 . . 96.15(9) ?
N1 Zn1 O1 . . 100.74(9) ?
N1 Zn1 O1 2 . 90.32(9) ?
N2 Zn1 O1 2 2 96.15(9) ?
N2 Zn1 O1 . 2 156.26(9) ?
N1 Zn1 O1 . 2 90.32(9) ?
N1 Zn1 O1 2 2 100.74(9) ?
O1 Zn1 O1 . 2 65.58(11) y
O2 S1 O2 . 2 110.4(2) n
O2 S1 O1 . 2 110.96(14) ?
O2 S1 O1 2 2 110.01(15) ?
O2 S1 O1 . . 110.01(14) ?
O2 S1 O1 2 . 110.96(14) ?
O1 S1 O1 2 . 104.33(18) n
O2 S1 Zn1 . . 124.79(11) ?
O2 S1 Zn1 2 . 124.79(11) ?
O1 S1 Zn1 2 . 52.17(9) ?
O1 S1 Zn1 . . 52.17(9) ?
S1 O1 Zn1 . . 95.04(11) ?
C1 N1 C12 . . 118.0(3) ?
C1 N1 Zn1 . . 128.2(2) ?
C12 N1 Zn1 . . 113.7(2) ?
C10 N2 C11 . . 118.1(3) ?
C10 N2 Zn1 . . 128.9(2) ?
C11 N2 Zn1 . . 113.02(19) ?
C8 C9 C10 . . 119.7(3) ?
C8 C9 H9A . . 120.2 ?
C10 C9 H9A . . 120.2 ?
C6 C5 C4 . . 120.7(3) ?
C6 C5 H5A . . 119.7 ?
C4 C5 H5A . . 119.7 ?
N1 C1 C2 . . 122.6(3) ?
N1 C1 H1A . . 118.7 ?
C2 C1 H1A . . 118.7 ?
C11 C7 C8 . . 117.3(3) ?
C11 C7 C6 . . 119.6(3) ?
C8 C7 C6 . . 123.1(3) ?
C3 C2 C1 . . 119.5(3) ?
C3 C2 H2A . . 120.3 ?
C1 C2 H2A . . 120.3 ?
C12 C4 C3 . . 116.7(3) ?
C12 C4 C5 . . 119.9(3) ?
C3 C4 C5 . . 123.4(3) ?
C2 C3 C4 . . 119.9(3) ?
C2 C3 H3A . . 120.1 ?
C4 C3 H3A . . 120.1 ?
C5 C6 C7 . . 121.0(3) ?
C5 C6 H6A . . 119.5 ?
C7 C6 H6A . . 119.5 ?
C9 C8 C7 . . 119.4(3) ?
C9 C8 H8A . . 120.3 ?
C7 C8 H8A . . 120.3 ?
N1 C12 C4 . . 123.2(3) ?
N1 C12 C11 . . 117.2(3) ?
C4 C12 C11 . . 119.5(3) ?
N2 C10 C9 . . 123.0(3) ?
N2 C10 H10A . . 118.5 ?
C9 C10 H10A . . 118.5 ?
N2 C11 C7 . . 122.6(3) ?
N2 C11 C12 . . 118.1(3) ?
C7 C11 C12 . . 119.3(3) ?
C13 O3 H3B . . 109.5 ?
C13 C14 C13 2 . 111.2(5) n
C13 C14 H14B 2 . 109.5 ?
C13 C14 H14B . . 109.1 ?
O3 C13 C14 . . 113.7(4) n
O3 C13 H13A . . 108.8 ?
C14 C13 H13A . . 108.8 ?
O3 C13 H13B . . 108.8 ?
C14 C13 H13B . . 108.8 ?
H13A C13 H13B . . 107.7 ?

loop_
_geom_bond_atom_site_label_1
_geom_bond_atom_site_label_2
_geom_bond_site_symmetry_2
_geom_bond_distance
_geom_bond_publ_flag
Zn1 N2 2 2.145(3) ?
Zn1 N2 . 2.145(3) y
Zn1 N1 . 2.147(3) y
Zn1 N1 2 2.147(3) ?
Zn1 O1 . 2.174(2) y
Zn1 O1 2 2.174(2) ?
S1 O2 . 1.449(2) n
S1 O2 2 1.449(2) ?
S1 O1 2 1.491(2) ?
S1 O1 . 1.491(2) n
N1 C1 . 1.335(4) ?
N1 C12 . 1.352(4) ?
N2 C10 . 1.327(4) ?
N2 C11 . 1.360(4) ?
C9 C8 . 1.357(5) ?
C9 C10 . 1.395(5) ?
C9 H9A . 0.9300 ?
C5 C6 . 1.356(5) ?
C5 C4 . 1.427(5) ?
C5 H5A . 0.9300 ?
C1 C2 . 1.391(5) ?
C1 H1A . 0.9300 ?
C7 C11 . 1.407(4) ?
C7 C8 . 1.415(4) ?
C7 C6 . 1.429(5) ?
C2 C3 . 1.363(5) ?
C2 H2A . 0.9300 ?
C4 C12 . 1.403(5) ?
C4 C3 . 1.410(4) ?
C3 H3A . 0.9300 ?
C6 H6A . 0.9300 ?
C8 H8A . 0.9300 ?
C12 C11 . 1.439(4) ?
C10 H10A . 0.9300 ?
O3 C13 . 1.361(6) n
O3 H3B . 0.8200 ?
C14 C13 2 1.527(7) ?
C14 C13 . 1.527(7) n
C14 H14B . 0.9728 ?
C13 H13A . 0.9700 ?
C13 H13B . 0.9700 ?

loop_
_geom_hbond_atom_site_label_D
_geom_hbond_atom_site_label_H
_geom_hbond_atom_site_label_A
_geom_hbond_site_symmetry_A
_geom_hbond_distance_DH
_geom_hbond_distance_HA
_geom_hbond_distance_DA
_geom_hbond_angle_DHA
O3 H3B O2 . 0.82 1.95 2.727(4) 157

loop_
_geom_torsion_atom_site_label_1
_geom_torsion_atom_site_label_2
_geom_torsion_atom_site_label_3
_geom_torsion_atom_site_label_4
_geom_torsion_site_symmetry_1
_geom_torsion_site_symmetry_2
_geom_torsion_site_symmetry_3
_geom_torsion_site_symmetry_4
_geom_torsion
_geom_torsion_publ_flag
N2 Zn1 S1 O2 2 . . . -110.63(16) ?
N2 Zn1 S1 O2 . . . . 69.37(16) ?
N1 Zn1 S1 O2 . . . . -10.36(14) ?
N1 Zn1 S1 O2 2 . . . 169.64(14) ?
O1 Zn1 S1 O2 . . . . 89.31(18) ?
O1 Zn1 S1 O2 2 . . . -90.69(18) ?
N2 Zn1 S1 O2 2 . . 2 69.37(16) ?
N2 Zn1 S1 O2 . . . 2 -110.63(16) ?
N1 Zn1 S1 O2 . . . 2 169.64(14) ?
N1 Zn1 S1 O2 2 . . 2 -10.36(14) ?
O1 Zn1 S1 O2 . . . 2 -90.69(18) ?
O1 Zn1 S1 O2 2 . . 2 89.31(18) ?
N2 Zn1 S1 O1 2 . . 2 -19.95(15) ?
N2 Zn1 S1 O1 . . . 2 160.05(15) ?
N1 Zn1 S1 O1 . . . 2 80.33(14) ?
N1 Zn1 S1 O1 2 . . 2 -99.67(14) ?
O1 Zn1 S1 O1 . . . 2 180.0 ?
N2 Zn1 S1 O1 2 . . . 160.05(15) ?
N2 Zn1 S1 O1 . . . . -19.95(15) ?
N1 Zn1 S1 O1 . . . . -99.67(14) ?
N1 Zn1 S1 O1 2 . . . 80.33(14) ?
O1 Zn1 S1 O1 2 . . . 180.0 ?
O2 S1 O1 Zn1 . . . . -119.08(14) ?
O2 S1 O1 Zn1 2 . . . 118.43(14) ?
O1 S1 O1 Zn1 2 . . . 0.0 ?
N2 Zn1 O1 S1 2 . . . -42.3(3) ?
N2 Zn1 O1 S1 . . . . 164.20(12) ?
N1 Zn1 O1 S1 . . . . 85.42(13) ?
N1 Zn1 O1 S1 2 . . . -101.66(13) ?
O1 Zn1 O1 S1 2 . . . 0.0 ?
N2 Zn1 N1 C1 2 . . . 76.3(3) ?
N2 Zn1 N1 C1 . . . . -179.1(3) ?
N1 Zn1 N1 C1 2 . . . 127.8(3) ?
O1 Zn1 N1 C1 . . . . -85.1(3) ?
O1 Zn1 N1 C1 2 . . . -19.9(3) ?
S1 Zn1 N1 C1 . . . . -52.2(3) ?
N2 Zn1 N1 C12 2 . . . -100.9(2) ?
N2 Zn1 N1 C12 . . . . 3.66(19) ?
N1 Zn1 N1 C12 2 . . . -49.37(19) ?
O1 Zn1 N1 C12 . . . . 97.7(2) ?
O1 Zn1 N1 C12 2 . . . 162.9(2) ?
S1 Zn1 N1 C12 . . . . 130.63(19) ?
N2 Zn1 N2 C10 2 . . . -92.4(3) ?
N1 Zn1 N2 C10 . . . . 176.6(3) ?
N1 Zn1 N2 C10 2 . . . -13.9(3) ?
O1 Zn1 N2 C10 . . . . 76.9(3) ?
O1 Zn1 N2 C10 2 . . . 114.9(3) ?
S1 Zn1 N2 C10 . . . . 87.6(3) ?
N2 Zn1 N2 C11 2 . . . 88.39(19) ?
N1 Zn1 N2 C11 . . . . -2.61(19) ?
N1 Zn1 N2 C11 2 . . . 166.92(19) ?
O1 Zn1 N2 C11 . . . . -102.3(2) ?
O1 Zn1 N2 C11 2 . . . -64.3(3) ?
S1 Zn1 N2 C11 . . . . -91.61(19) ?
C12 N1 C1 C2 . . . . 0.6(5) ?
Zn1 N1 C1 C2 . . . . -176.5(2) ?
N1 C1 C2 C3 . . . . -0.8(5) ?
C6 C5 C4 C12 . . . . -1.4(5) ?
C6 C5 C4 C3 . . . . 176.9(3) ?
C1 C2 C3 C4 . . . . 0.1(5) ?
C12 C4 C3 C2 . . . . 0.6(5) ?
C5 C4 C3 C2 . . . . -177.8(3) ?
C4 C5 C6 C7 . . . . 1.7(5) ?
C11 C7 C6 C5 . . . . -0.2(5) ?
C8 C7 C6 C5 . . . . -179.5(3) ?
C10 C9 C8 C7 . . . . -0.1(5) ?
C11 C7 C8 C9 . . . . 0.4(4) ?
C6 C7 C8 C9 . . . . 179.7(3) ?
C1 N1 C12 C4 . . . . 0.2(4) ?
Zn1 N1 C12 C4 . . . . 177.7(2) ?
C1 N1 C12 C11 . . . . 178.3(3) ?
Zn1 N1 C12 C11 . . . . -4.2(3) ?
C3 C4 C12 N1 . . . . -0.8(4) ?
C5 C4 C12 N1 . . . . 177.7(3) ?
C3 C4 C12 C11 . . . . -178.9(3) ?
C5 C4 C12 C11 . . . . -0.4(4) ?
C11 N2 C10 C9 . . . . 0.2(5) ?
Zn1 N2 C10 C9 . . . . -179.0(2) ?
C8 C9 C10 N2 . . . . -0.2(5) ?
C10 N2 C11 C7 . . . . 0.2(4) ?
Zn1 N2 C11 C7 . . . . 179.5(2) ?
C10 N2 C11 C12 . . . . -178.0(3) ?
Zn1 N2 C11 C12 . . . . 1.3(3) ?
C8 C7 C11 N2 . . . . -0.5(4) ?
C6 C7 C11 N2 . . . . -179.8(3) ?
C8 C7 C11 C12 . . . . 177.7(3) ?
C6 C7 C11 C12 . . . . -1.7(4) ?
N1 C12 C11 N2 . . . . 2.0(4) ?
C4 C12 C11 N2 . . . . -179.8(3) ?
N1 C12 C11 C7 . . . . -176.3(2) ?
C4 C12 C11 C7 . . . . 1.9(4) ?
C13 C14 C13 O3 2 . . . 65.1(3) ?
